data_4114603
loop_
_publ_author_name
'Akira Onoda'
'Yusuke Yamada'
'Taka-aki Okamura'
'Mototsugu Doi'
'Hitoshi Yamamoto'
'Norikazu Ueyama'

_publ_section_title
;
 Synthesis of Zigzag-Chain and Cyclic-Octanuclear Calcium Complexes and
 Hexanuclear Bulky Aryl-Phosphate Sodium Complexes with Ortho-Amide
 Groups: Structural Transformation Involving a Network of Inter- and
 Intramolecular Hydrogen Bonds
;
_journal_name_full 'Journal of the American Chemical Society'
_journal_page_first 1052
_journal_page_last 1059
_journal_paper_doi 10.1021/ja011457r
_journal_volume 124
_journal_year 2002
_chemical_formula_sum 'C22 H29 Ca N2 O11 P'
_chemical_formula_weight 568.52
_chemical_name_systematic
; 
 ? 
;
_space_group_IT_number 14
_symmetry_cell_setting monoclinic
_symmetry_Int_Tables_number 14
_symmetry_space_group_name_Hall '-P 2yn'
_symmetry_space_group_name_H-M 'P 1 21/n 1'
_atom_sites_solution_hydrogens geom
_atom_sites_solution_primary direct
_atom_sites_solution_secondary difmap
_audit_creation_method SHELXL-97
_cell_angle_alpha 90.00
_cell_angle_beta 101.95(3)
_cell_angle_gamma 90.00
_cell_formula_units_Z 4
_cell_length_a 16.960(5)
_cell_length_b 8.257(7)
_cell_length_c 18.754(7)
_cell_measurement_temperature 296
_cell_volume 2569(3)
_computing_structure_refinement 'SHELXL-97 (Sheldrick, 1997)'
_computing_structure_solution 'SHELXS-97 (Sheldrick, 1990)'
_diffrn_ambient_temperature 296
_diffrn_measured_fraction_theta_full 0.714
_diffrn_measured_fraction_theta_max 0.714
_diffrn_radiation_monochromator graphite
_diffrn_radiation_source 'fine-focus sealed tube'
_diffrn_radiation_type MoK\a
_diffrn_radiation_wavelength 0.71069
_diffrn_reflns_av_R_equivalents 0.0688
_diffrn_reflns_av_sigmaI/netI 0.1494
_diffrn_reflns_limit_h_max 16
_diffrn_reflns_limit_h_min 0
_diffrn_reflns_limit_k_max 9
_diffrn_reflns_limit_k_min 0
_diffrn_reflns_limit_l_max 21
_diffrn_reflns_limit_l_min -22
_diffrn_reflns_number 3662
_diffrn_reflns_theta_full 25.00
_diffrn_reflns_theta_max 25.00
_diffrn_reflns_theta_min 2.71
_exptl_absorpt_coefficient_mu 0.369
_exptl_crystal_density_diffrn 1.470
_exptl_crystal_F_000 1192
_refine_diff_density_max 0.462
_refine_diff_density_min -0.355
_refine_diff_density_rms 0.085
_refine_ls_extinction_coef 0.0008(10)
_refine_ls_extinction_expression Fc^*^=kFc[1+0.001xFc^2^\l^3^/sin(2\q)]^-1/4^
_refine_ls_extinction_method SHELXL
_refine_ls_goodness_of_fit_ref 0.975
_refine_ls_hydrogen_treatment mixed
_refine_ls_matrix_type full
_refine_ls_number_parameters 338
_refine_ls_number_reflns 3231
_refine_ls_number_restraints 0
_refine_ls_restrained_S_all 0.975
_refine_ls_R_factor_all 0.1702
_refine_ls_R_factor_gt 0.0519
_refine_ls_shift/su_max 0.000
_refine_ls_shift/su_mean 0.000
_refine_ls_structure_factor_coef Fsqd
_refine_ls_weighting_details 'calc w=1/[\s^2^(Fo^2^)+(0.1000P)^2^+0.0000P] where P=(Fo^2^+2Fc^2^)/3'
_refine_ls_weighting_scheme calc
_refine_ls_wR_factor_gt 0.1360
_refine_ls_wR_factor_ref 0.1808
_reflns_number_gt 1579
_reflns_number_total 3231
_reflns_threshold_expression >2sigma(I)
_cod_data_source_file ja011457r_4.cif
_cod_data_source_block shelxl
_cod_original_cell_volume 2569(2)
_cod_database_code 4114603

loop_
_symmetry_equiv_pos_as_xyz
'x, y, z'
'-x+1/2, y+1/2, -z+1/2'
'-x, -y, -z'
'x-1/2, -y-1/2, z-1/2'

loop_
_atom_site_label
_atom_site_type_symbol
_atom_site_fract_x
_atom_site_fract_y
_atom_site_fract_z
_atom_site_U_iso_or_equiv
_atom_site_adp_type
_atom_site_occupancy
_atom_site_symmetry_multiplicity
_atom_site_calc_flag
_atom_site_refinement_flags
Ca1 Ca 0.64823(9) 0.20995(17) 0.27066(7) 0.0277(5) Uani 1 1 d .
P1 P 0.78521(11) 0.3172(2) 0.16097(8) 0.0245(5) Uani 1 1 d .
O1 O 0.5716(3) 0.1463(7) -0.1117(3) 0.0501(16) Uani 1 1 d .
O2 O 1.0172(3) 0.2856(6) -0.0174(2) 0.0411(14) Uani 1 1 d .
O10 O 0.7806(3) 0.3372(5) 0.0725(2) 0.0252(11) Uani 1 1 d .
O11 O 0.7179(2) 0.2032(5) 0.1699(2) 0.0254(11) Uani 1 1 d .
O12 O 0.8698(3) 0.2519(5) 0.1916(2) 0.0279(12) Uani 1 1 d .
O13 O 0.7721(3) 0.4895(5) 0.1828(2) 0.0296(12) Uani 1 1 d .
O21 O 0.7619(3) 0.3633(6) 0.3429(3) 0.0483(15) Uani 1 1 d .
O22 O 0.6269(3) 0.4818(6) 0.2254(2) 0.0349(13) Uani 1 1 d .
O23 O 0.5673(3) -0.0191(6) 0.2083(2) 0.0439(14) Uani 1 1 d .
O24 O 0.6321(4) 0.2044(13) 0.3975(4) 0.128(4) Uani 1 1 d .
O31 O 0.5044(4) 0.2517(8) 0.2701(4) 0.077(2) Uani 1 1 d .
N1 N 0.6494(4) 0.1742(7) 0.0010(3) 0.0365(16) Uani 1 1 d .
H1 H 0.6483 0.1994 0.0453 0.044 Uiso 1 1 calc R
N2 N 0.9356(3) 0.2537(7) 0.0626(3) 0.0338(16) Uani 1 1 d .
H2 H 0.9308 0.2745 0.1064 0.041 Uiso 1 1 calc R
C11 C 0.7935(4) 0.2114(8) 0.0271(3) 0.0260(18) Uani 1 1 d .
C12 C 0.7258(4) 0.1313(8) -0.0127(4) 0.0301(19) Uani 1 1 d .
C13 C 0.7368(5) 0.0132(9) -0.0632(4) 0.041(2) Uani 1 1 d .
H3 H 0.6930 -0.0426 -0.0902 0.049 Uiso 1 1 calc R
C14 C 0.8131(5) -0.0183(10) -0.0723(4) 0.044(2) Uani 1 1 d .
H4 H 0.8203 -0.0947 -0.1068 0.053 Uiso 1 1 calc R
C15 C 0.8798(5) 0.0588(9) -0.0321(4) 0.039(2) Uani 1 1 d .
H5 H 0.9310 0.0336 -0.0393 0.047 Uiso 1 1 calc R
C16 C 0.8702(4) 0.1735(8) 0.0187(3) 0.0248(17) Uani 1 1 d .
C17 C 0.5780(4) 0.1803(9) -0.0472(4) 0.0325(19) Uani 1 1 d .
C18 C 1.0048(4) 0.3022(9) 0.0448(3) 0.0305(18) Uani 1 1 d .
C21 C 0.5101(4) 0.2397(8) -0.0174(3) 0.0317(19) Uani 1 1 d .
C22 C 0.4481(5) 0.3230(10) -0.0631(4) 0.045(2) Uani 1 1 d .
H6 H 0.4504 0.3384 -0.1118 0.054 Uiso 1 1 calc R
C23 C 0.3841(5) 0.3822(10) -0.0380(5) 0.050(2) Uani 1 1 d .
H7 H 0.3436 0.4379 -0.0695 0.060 Uiso 1 1 calc R
C24 C 0.3788(5) 0.3603(11) 0.0343(5) 0.052(2) Uani 1 1 d .
H8 H 0.3352 0.4015 0.0515 0.062 Uiso 1 1 calc R
C25 C 0.4387(6) 0.2772(12) 0.0799(5) 0.063(3) Uani 1 1 d .
H9 H 0.4354 0.2601 0.1282 0.075 Uiso 1 1 calc R
C26 C 0.5037(5) 0.2190(10) 0.0547(4) 0.042(2) Uani 1 1 d .
H10 H 0.5444 0.1644 0.0866 0.050 Uiso 1 1 calc R
C31 C 1.0679(4) 0.3759(9) 0.1034(4) 0.035(2) Uani 1 1 d .
C32 C 1.0682(5) 0.3601(11) 0.1764(4) 0.051(2) Uani 1 1 d .
H11 H 1.0275 0.3011 0.1909 0.062 Uiso 1 1 calc R
C33 C 1.1279(6) 0.4301(14) 0.2288(4) 0.072(3) Uani 1 1 d .
H12 H 1.1272 0.4184 0.2780 0.086 Uiso 1 1 calc R
C34 C 1.1875(5) 0.5163(13) 0.2078(5) 0.067(3) Uani 1 1 d .
H13 H 1.2280 0.5624 0.2430 0.081 Uiso 1 1 calc R
C35 C 1.1888(5) 0.5364(12) 0.1349(5) 0.064(3) Uani 1 1 d .
H14 H 1.2292 0.5968 0.1208 0.077 Uiso 1 1 calc R
C36 C 1.1292(5) 0.4654(11) 0.0837(4) 0.044(2) Uani 1 1 d .
H15 H 1.131(4) 0.471(9) 0.030(4) 0.053 Uiso 1 1 d .
C41 C 0.4670(7) 0.378(2) 0.3010(6) 0.119(5) Uani 1 1 d .
H16 H 0.5068 0.4599 0.3199 0.142 Uiso 1 1 calc R
H17 H 0.4459 0.3356 0.3416 0.142 Uiso 1 1 calc R
C42 C 0.4012(9) 0.453(2) 0.2486(8) 0.181(8) Uani 1 1 d .
H18 H 0.4218 0.4967 0.2087 0.218 Uiso 1 1 calc R
H19 H 0.3778 0.5385 0.2721 0.218 Uiso 1 1 calc R
H20 H 0.3608 0.3731 0.2307 0.218 Uiso 1 1 calc R

loop_
_atom_site_aniso_label
_atom_site_aniso_U_11
_atom_site_aniso_U_22
_atom_site_aniso_U_33
_atom_site_aniso_U_23
_atom_site_aniso_U_13
_atom_site_aniso_U_12
Ca1 0.0303(10) 0.0266(8) 0.0263(7) 0.0035(6) 0.0065(7) 0.0052(7)
P1 0.0282(13) 0.0264(10) 0.0186(9) -0.0017(8) 0.0042(9) -0.0015(10)
O1 0.045(4) 0.070(4) 0.031(3) -0.006(3) 0.001(3) 0.008(3)
O2 0.041(3) 0.055(4) 0.031(3) 0.004(2) 0.016(2) 0.006(3)
O10 0.028(3) 0.027(3) 0.020(2) -0.0014(19) 0.004(2) -0.005(2)
O11 0.026(3) 0.026(3) 0.024(2) 0.002(2) 0.005(2) -0.004(2)
O12 0.025(3) 0.032(3) 0.027(2) -0.003(2) 0.006(2) -0.001(2)
O13 0.032(3) 0.027(3) 0.031(2) 0.002(2) 0.007(2) 0.000(2)
O21 0.059(4) 0.038(3) 0.042(3) 0.003(2) -0.003(3) -0.004(3)
O22 0.041(3) 0.031(3) 0.030(3) 0.000(2) 0.003(2) 0.000(3)
O23 0.049(4) 0.043(3) 0.037(3) 0.003(2) 0.003(3) -0.009(3)
O24 0.086(6) 0.249(11) 0.060(4) 0.024(6) 0.038(4) 0.047(7)
O31 0.060(4) 0.089(5) 0.086(4) -0.006(4) 0.025(4) 0.019(4)
N1 0.028(4) 0.053(4) 0.026(3) -0.011(3) 0.000(3) -0.004(3)
N2 0.027(4) 0.052(4) 0.026(3) 0.001(3) 0.013(3) -0.002(4)
C11 0.030(5) 0.031(4) 0.016(3) 0.000(3) 0.003(3) 0.009(4)
C12 0.029(5) 0.032(4) 0.029(4) 0.003(3) 0.003(4) 0.009(4)
C13 0.047(6) 0.038(5) 0.036(4) -0.008(3) 0.004(4) -0.006(5)
C14 0.051(6) 0.052(5) 0.036(4) -0.011(4) 0.020(4) 0.014(5)
C15 0.035(5) 0.038(5) 0.043(4) -0.013(4) 0.004(4) -0.007(4)
C16 0.026(5) 0.020(4) 0.026(3) 0.003(3) 0.000(4) -0.002(4)
C17 0.028(5) 0.044(5) 0.025(4) -0.001(3) 0.004(4) -0.003(4)
C18 0.034(5) 0.027(4) 0.030(4) 0.002(3) 0.007(4) -0.001(4)
C21 0.024(4) 0.034(5) 0.031(4) 0.007(3) -0.009(4) -0.004(4)
C22 0.046(6) 0.056(6) 0.030(4) -0.003(4) 0.003(4) -0.001(5)
C23 0.042(6) 0.052(6) 0.052(5) 0.002(4) -0.002(5) 0.013(5)
C24 0.028(5) 0.065(7) 0.067(6) -0.010(5) 0.019(5) 0.006(5)
C25 0.052(6) 0.096(8) 0.045(5) 0.006(5) 0.020(5) 0.007(6)
C26 0.026(5) 0.051(5) 0.046(4) 0.004(4) 0.004(4) -0.003(4)
C31 0.023(5) 0.046(5) 0.039(4) 0.000(4) 0.016(4) 0.001(4)
C32 0.033(5) 0.073(7) 0.048(5) -0.003(4) 0.009(4) -0.007(5)
C33 0.048(6) 0.127(10) 0.034(5) -0.017(5) -0.006(5) -0.020(7)
C34 0.033(6) 0.087(7) 0.078(7) -0.032(6) 0.001(5) -0.022(6)
C35 0.051(6) 0.082(7) 0.061(6) 0.003(5) 0.014(6) -0.018(6)
C36 0.038(5) 0.059(6) 0.037(4) 0.010(4) 0.013(5) 0.006(5)
C41 0.076(9) 0.209(17) 0.077(8) -0.033(9) 0.027(7) 0.024(10)
C42 0.151(15) 0.195(19) 0.172(15) -0.053(14) -0.029(13) 0.101(14)

loop_
_atom_type_symbol
_atom_type_description
_atom_type_scat_dispersion_real
_atom_type_scat_dispersion_imag
_atom_type_scat_source
C C 0.0033 0.0016 'International Tables Vol C Tables 4.2.6.8 and 6.1.1.4'
H H 0.0000 0.0000 'International Tables Vol C Tables 4.2.6.8 and 6.1.1.4'
Ca Ca 0.2262 0.3064 'International Tables Vol C Tables 4.2.6.8 and 6.1.1.4'
N N 0.0061 0.0033 'International Tables Vol C Tables 4.2.6.8 and 6.1.1.4'
O O 0.0106 0.0060 'International Tables Vol C Tables 4.2.6.8 and 6.1.1.4'
P P 0.1023 0.0942 'International Tables Vol C Tables 4.2.6.8 and 6.1.1.4'

loop_
_geom_angle_atom_site_label_1
_geom_angle_atom_site_label_2
_geom_angle_atom_site_label_3
_geom_angle
_geom_angle_site_symmetry_1
_geom_angle_site_symmetry_3
O13 Ca1 O22 153.84(18) 2_645 .
O13 Ca1 O11 86.30(15) 2_645 .
O22 Ca1 O11 78.95(16) . .
O13 Ca1 O24 78.1(2) 2_645 .
O22 Ca1 O24 108.8(3) . .
O11 Ca1 O24 157.7(2) . .
O13 Ca1 O31 127.5(2) 2_645 .
O22 Ca1 O31 77.9(2) . .
O11 Ca1 O31 129.93(19) . .
O24 Ca1 O31 72.3(2) . .
O13 Ca1 O21 82.41(17) 2_645 .
O22 Ca1 O21 75.98(17) . .
O11 Ca1 O21 89.33(16) . .
O24 Ca1 O21 73.0(2) . .
O31 Ca1 O21 126.3(2) . .
O13 Ca1 O23 78.61(17) 2_645 .
O22 Ca1 O23 121.17(16) . .
O11 Ca1 O23 85.81(16) . .
O24 Ca1 O23 106.3(3) . .
O31 Ca1 O23 69.8(2) . .
O21 Ca1 O23 160.66(18) . .
O13 Ca1 P1 90.78(12) 2_645 .
O22 Ca1 P1 68.14(12) . .
O11 Ca1 P1 20.69(10) . .
O24 Ca1 P1 142.4(2) . .
O31 Ca1 P1 137.37(17) . .
O21 Ca1 P1 69.90(13) . .
O23 Ca1 P1 106.49(13) . .
O13 P1 O11 113.5(3) . .
O13 P1 O12 114.2(3) . .
O11 P1 O12 114.2(3) . .
O13 P1 O10 101.5(2) . .
O11 P1 O10 107.1(2) . .
O12 P1 O10 104.9(2) . .
O13 P1 Ca1 85.79(18) . .
O11 P1 Ca1 34.47(16) . .
O12 P1 Ca1 111.94(18) . .
O10 P1 Ca1 135.41(17) . .
C11 O10 P1 124.0(4) . .
P1 O11 Ca1 124.8(2) . .
P1 O13 Ca1 137.1(3) . 2_655
C41 O31 Ca1 129.4(7) . .
C17 N1 C12 127.8(6) . .
C17 N1 H1 116.1 . .
C12 N1 H1 116.1 . .
C18 N2 C16 128.3(6) . .
C18 N2 H2 115.9 . .
C16 N2 H2 115.9 . .
C16 C11 O10 120.8(6) . .
C16 C11 C12 121.4(6) . .
O10 C11 C12 117.7(6) . .
C13 C12 C11 118.8(7) . .
C13 C12 N1 123.5(7) . .
C11 C12 N1 117.7(6) . .

loop_
_geom_bond_atom_site_label_1
_geom_bond_atom_site_label_2
_geom_bond_distance
_geom_bond_site_symmetry_2
Ca1 O13 2.326(5) 2_645
Ca1 O22 2.401(5) .
Ca1 O11 2.427(4) .
Ca1 O24 2.450(7) .
Ca1 O31 2.461(6) .
Ca1 O21 2.464(5) .
Ca1 O23 2.483(5) .
Ca1 P1 3.520(3) .
P1 O13 1.510(5) .
P1 O11 1.515(5) .
P1 O12 1.529(5) .
P1 O10 1.654(4) .
O1 C17 1.224(8) .
O2 C18 1.234(8) .
O10 C11 1.388(8) .
O13 Ca1 2.326(5) 2_655
O31 C41 1.407(13) .
N1 C17 1.354(8) .
N1 C12 1.418(9) .
N1 H1 0.8600 .
N2 C18 1.347(9) .
N2 C16 1.402(9) .
N2 H2 0.8600 .
C11 C16 1.378(9) .
C11 C12 1.400(10) .
C12 C13 1.398(10) .
C13 C14 1.364(10) .
C13 H3 0.9300 .
C14 C15 1.378(10) .
C14 H4 0.9300 .
C15 C16 1.377(9) .
C15 H5 0.9300 .
C17 C21 1.464(10) .
C18 C31 1.495(10) .
C21 C26 1.389(10) .
C21 C22 1.393(10) .
C22 C23 1.360(11) .
C22 H6 0.9300 .
C23 C24 1.389(11) .
C23 H7 0.9300 .
C24 C25 1.370(12) .
C24 H8 0.9300 .
C25 C26 1.373(11) .
C25 H9 0.9300 .
C26 H10 0.9300 .
C31 C32 1.376(10) .
C31 C36 1.386(11) .
C32 C33 1.383(11) .
C32 H11 0.9300 .
C33 C34 1.360(12) .
C33 H12 0.9300 .
C34 C35 1.383(12) .
C34 H13 0.9300 .
C35 C36 1.373(12) .
C35 H14 0.9300 .
C36 H15 1.01(7) .
C41 C42 1.462(16) .
C41 H16 0.9700 .
C41 H17 0.9700 .
C42 H18 0.9600 .
C42 H19 0.9600 .
C42 H20 0.9600 .

loop_
_geom_hbond_atom_site_label_D
_geom_hbond_atom_site_label_H
_geom_hbond_atom_site_label_A
_geom_hbond_distance_DH
_geom_hbond_distance_HA
_geom_hbond_distance_DA
_geom_hbond_angle_DHA
_geom_hbond_publ_flag
N(1) H(1) O(10) 0.860 2.474 2.707(6) 96.276 no
N(1) H(1) O(11) 0.860 2.391 3.149(6) 147.335 no
N(2) H(2) O(10) 0.860 2.547 2.759(7) 95.057 no
N(2) H(2) O(12) 0.860 2.083 2.866(7) 151.009 no

loop_
_geom_torsion_atom_site_label_1
_geom_torsion_atom_site_label_2
_geom_torsion_atom_site_label_3
_geom_torsion_atom_site_label_4
_geom_torsion
C17 N1 C12 C13 -35.1(11)
C17 N1 C12 C11 145.3(7)
C18 N2 C16 C15 36.1(11)
C18 N2 C16 C11 -143.9(7)
